data_4505595
loop_
_publ_author_name
'Malaestean, Iurie L.'
'Kutluca-Al\?ic\?i, Meliha'
'Ellern, Arkady'
'van Leusen, Jan'
'Schilder, Helmut'
'Speldrich, Manfred'
'Baca, Svetlana G.'
'K\"ogerler, Paul'

_publ_section_title
;
 Linear, Zigzag, and Helical Cerium(III) Coordination Polymers
;
_journal_issue 3
_journal_name_full 'Crystal Growth &amp; Design'
_journal_page_first 1593
_journal_paper_doi 10.1021/cg2016337
_journal_volume 12
_journal_year 2012
_chemical_formula_sum 'C52 H99 Ce3 O28'
_chemical_formula_weight 1592.67
_space_group_IT_number 15
_symmetry_cell_setting monoclinic
_symmetry_space_group_name_Hall '-C 2yc'
_symmetry_space_group_name_H-M 'C 1 2/c 1'
_atom_sites_solution_hydrogens geom
_atom_sites_solution_primary direct
_atom_sites_solution_secondary difmap
_audit_creation_method 'APEX2 v2010.11-3'
_cell_angle_alpha 90
_cell_angle_beta 120.3000(10)
_cell_angle_gamma 90
_cell_formula_units_Z 4
_cell_length_a 27.212(2)
_cell_length_b 13.2769(11)
_cell_length_c 22.3004(18)
_cell_measurement_temperature 173.(2)
_cell_volume 6956.3(10)
_computing_cell_refinement 'SAINT V7.66A (Bruker AXS, 2009)'
_computing_data_collection 'APEX2 Suite (Bruker AXS, 2009)'
_computing_data_reduction 'SAINT V7.66A (Bruker AXS, 2009)'
_computing_molecular_graphics 'XSHELL (Bruker AXS, 2007)'
_computing_publication_material 'APEX2 Suite (Bruker AXS, 2009)'
_computing_structure_refinement 'SHELXL-97 (Sheldrick, 2008)'
_computing_structure_solution 'SHELXS-97 (Sheldrick, 2008)'
_diffrn_ambient_temperature 173.(2)
_diffrn_measured_fraction_theta_full 1.000
_diffrn_measured_fraction_theta_max 1.000
_diffrn_measurement_device_type ' BRUKER APEX2 CCD Diffractometer'
_diffrn_measurement_method '\w scan'
_diffrn_radiation_type MoK\a
_diffrn_radiation_wavelength 0.71073
_diffrn_reflns_av_R_equivalents 0.0822
_diffrn_reflns_av_sigmaI/netI 0.0472
_diffrn_reflns_limit_h_max 32
_diffrn_reflns_limit_h_min -32
_diffrn_reflns_limit_k_max 15
_diffrn_reflns_limit_k_min -15
_diffrn_reflns_limit_l_max 26
_diffrn_reflns_limit_l_min -26
_diffrn_reflns_number 36239
_diffrn_reflns_theta_full 25.00
_diffrn_reflns_theta_max 25.00
_diffrn_reflns_theta_min 1.73
_exptl_absorpt_coefficient_mu 2.005
_exptl_absorpt_correction_T_max 1
_exptl_absorpt_correction_T_min 0.84
_exptl_absorpt_correction_type multi-scan
_exptl_absorpt_process_details sadabs
_exptl_crystal_colour yellow
_exptl_crystal_density_diffrn 1.521
_exptl_crystal_density_method 'not measured'
_exptl_crystal_description block
_exptl_crystal_F_000 3236
_exptl_crystal_size_max 0.24
_exptl_crystal_size_mid 0.19
_exptl_crystal_size_min 0.18
_refine_diff_density_max 1.285
_refine_diff_density_min -0.947
_refine_ls_extinction_method none
_refine_ls_goodness_of_fit_ref 1.145
_refine_ls_hydrogen_treatment constr
_refine_ls_matrix_type full
_refine_ls_number_parameters 378
_refine_ls_number_reflns 6134
_refine_ls_number_restraints 48
_refine_ls_restrained_S_all 1.208
_refine_ls_R_factor_all 0.0387
_refine_ls_R_factor_gt 0.0308
_refine_ls_shift/su_max 0.002
_refine_ls_shift/su_mean 0.000
_refine_ls_structure_factor_coef Fsqd
_refine_ls_weighting_details 'calc w=1/[\s^2^(Fo^2^)+(0.0374P)^2^+0.0000P] where P=(Fo^2^+2Fc^2^)/3'
_refine_ls_weighting_scheme calc
_refine_ls_wR_factor_gt 0.0796
_refine_ls_wR_factor_ref 0.0848
_reflns_number_gt 5254
_reflns_number_total 6134
_reflns_threshold_expression >2sigma(I)
_cod_data_source_file cg2016337_si_006.cif
_cod_data_source_block ym400
_cod_database_code 4505595

loop_
_symmetry_equiv_pos_as_xyz
'x, y, z'
'-x, y, -z+1/2'
'x+1/2, y+1/2, z'
'-x+1/2, y+1/2, -z+1/2'
'-x, -y, -z'
'x, -y, z-1/2'
'-x+1/2, -y+1/2, -z'
'x+1/2, -y+1/2, z-1/2'

loop_
_atom_site_type_symbol
_atom_site_label
_atom_site_fract_x
_atom_site_fract_y
_atom_site_fract_z
_atom_site_U_iso_or_equiv
_atom_site_adp_type
_atom_site_calc_flag
_atom_site_refinement_flags
_atom_site_occupancy
_atom_site_disorder_assembly
_atom_site_disorder_group
Ce Ce1 0.016261(10) 0.621238(17) 0.073228(11) 0.02215(9) Uani d . 1 . .
Ce Ce2 0 0.68913(2) 0.25 0.02222(10) Uani d S 1 . .
C C1 -0.06477(19) 0.6385(3) -0.0776(2) 0.0299(10) Uani d . 1 . .
C C2 -0.1011(3) 0.6557(4) -0.1551(2) 0.0522(15) Uani d . 1 . .
H H2 -0.1058 0.5899 -0.1792 0.063 Uiso calc R 1 . .
C C3 -0.1587(3) 0.6947(6) -0.1747(3) 0.080(2) Uani d . 1 . .
H H3A -0.1773 0.6478 -0.1585 0.12 Uiso calc R 1 . .
H H3B -0.1817 0.7012 -0.2254 0.12 Uiso calc R 1 . .
H H3C -0.155 0.7608 -0.1533 0.12 Uiso calc R 1 . .
C C4 -0.0713(3) 0.7272(7) -0.1783(3) 0.104(3) Uani d . 1 . .
H H4A -0.0636 0.7905 -0.1524 0.156 Uiso calc R 1 . .
H H4B -0.0955 0.7406 -0.2281 0.156 Uiso calc R 1 . .
H H4C -0.0353 0.6974 -0.1694 0.156 Uiso calc R 1 . .
C C5 0.11726(19) 0.6377(3) 0.2160(2) 0.0305(10) Uani d . 1 A .
C C6 0.16795(19) 0.6729(4) 0.2832(2) 0.0381(12) Uani d . 1 . .
H H6 0.1591 0.6624 0.3211 0.046 Uiso calc R 1 . .
C C7 0.1762(2) 0.7856(4) 0.2780(3) 0.0547(15) Uani d . 1 . .
H H7A 0.1846 0.7979 0.2408 0.082 Uiso calc R 1 . .
H H7B 0.2079 0.8097 0.3222 0.082 Uiso calc R 1 . .
H H7C 0.1413 0.8215 0.2678 0.082 Uiso calc R 1 . .
C C8 0.2218(2) 0.6134(4) 0.3018(3) 0.0540(15) Uani d . 1 . .
H H8A 0.2144 0.5412 0.3024 0.081 Uiso calc R 1 . .
H H8B 0.2525 0.6341 0.3477 0.081 Uiso calc R 1 . .
H H8C 0.2331 0.6265 0.2671 0.081 Uiso calc R 1 . .
C C9 -0.06580(18) 0.4888(3) 0.1281(2) 0.0261(9) Uani d . 1 A .
C C10 -0.11256(19) 0.4128(3) 0.1080(2) 0.0333(11) Uani d . 1 . .
H H10 -0.1363 0.4112 0.0562 0.04 Uiso calc R 1 . .
C C11 -0.0861(3) 0.3096(4) 0.1328(3) 0.0570(16) Uani d . 1 . .
H H11A -0.0623 0.2934 0.1126 0.085 Uiso calc R 1 . .
H H11B -0.1162 0.259 0.1183 0.085 Uiso calc R 1 . .
H H11C -0.0625 0.3097 0.1836 0.085 Uiso calc R 1 . .
C C12 -0.1514(2) 0.4398(4) 0.1372(3) 0.0467(13) Uani d . 1 . .
H H12C -0.1284 0.4466 0.1878 0.07 Uiso calc R 1 . .
H H12D -0.1797 0.3864 0.1254 0.07 Uiso calc R 1 . .
H H12E -0.1709 0.5036 0.1169 0.07 Uiso calc R 1 . .
C C13 0.0673(3) 0.8860(5) 0.1029(3) 0.0689(15) Uani d U 1 A .
C C14 0.0902(3) 0.9429(6) 0.0628(4) 0.0863(15) Uani d U 1 . .
H H14 0.0779 1.0148 0.059 0.104 Uiso calc R 1 . .
C C15 0.1515(3) 0.9402(8) 0.1048(4) 0.135(2) Uani d U 1 . .
H H15A 0.1642 0.87 0.1154 0.202 Uiso calc R 1 . .
H H15B 0.1637 0.977 0.1482 0.202 Uiso calc R 1 . .
H H15C 0.1681 0.9715 0.0793 0.202 Uiso calc R 1 . .
C C16 0.0699(4) 0.9062(7) -0.0045(4) 0.111(2) Uani d U 1 . .
H H16A 0.0871 0.9444 -0.0268 0.167 Uiso calc R 1 . .
H H16B 0.0284 0.9137 -0.0315 0.167 Uiso calc R 1 . .
H H16C 0.0799 0.8349 -0.0023 0.167 Uiso calc R 1 . .
C C17 0.08807(17) 0.7459(3) 0.3985(2) 0.0246(9) Uani d . 1 A .
C C18 0.13664(18) 0.7670(4) 0.4714(2) 0.0325(11) Uani d . 1 . .
H H18 0.1204 0.7936 0.4997 0.039 Uiso calc R 1 . .
C C19 0.1669(2) 0.6668(4) 0.5033(3) 0.0525(14) Uani d . 1 . .
H H19A 0.1397 0.619 0.5038 0.079 Uiso calc R 1 . .
H H19B 0.198 0.6784 0.551 0.079 Uiso calc R 1 . .
H H19C 0.1825 0.6391 0.4756 0.079 Uiso calc R 1 . .
C C20 0.1778(2) 0.8439(4) 0.4721(3) 0.0518(14) Uani d . 1 . .
H H20A 0.1937 0.8194 0.4439 0.078 Uiso calc R 1 . .
H H20B 0.2087 0.8547 0.5199 0.078 Uiso calc R 1 . .
H H20C 0.1578 0.9076 0.4528 0.078 Uiso calc R 1 . .
C C21 0 0.9130(6) 0.25 0.059(3) Uani d S 1 . .
C C22 0.0015(8) 1.0231(8) 0.2709(6) 0.066(4) Uani d P 0.5 A -1
H H22 -0.0353 1.0382 0.2688 0.079 Uiso calc PR 0.5 A -1
C C23 0.0494(5) 1.0387(8) 0.3458(6) 0.062(3) Uani d P 0.5 A -1
H H23A 0.0433 0.9943 0.3766 0.093 Uiso calc PR 0.5 A -1
H H23B 0.0495 1.109 0.3593 0.093 Uiso calc PR 0.5 A -1
H H23C 0.086 1.0228 0.3495 0.093 Uiso calc PR 0.5 A -1
C C24 0.0061(7) 1.0876(10) 0.2247(7) 0.071(4) Uani d P 0.5 A -1
H H24A -0.026 1.0762 0.1777 0.107 Uiso calc PR 0.5 A -1
H H24B 0.0419 1.0744 0.2256 0.107 Uiso calc PR 0.5 A -1
H H24C 0.0055 1.1576 0.2383 0.107 Uiso calc PR 0.5 A -1
C C25 0.2178(2) 0.5967(5) 0.1079(3) 0.0545(12) Uani d U 1 . .
C C26 0.2717(2) 0.5637(5) 0.1093(3) 0.0601(11) Uani d U 1 . .
H H26 0.2679 0.4898 0.0994 0.072 Uiso calc R 1 . .
C C27 0.2771(2) 0.6130(5) 0.0532(3) 0.0607(14) Uani d U 1 . .
H H27A 0.2759 0.6863 0.0576 0.091 Uiso calc R 1 . .
H H27B 0.2456 0.5917 0.008 0.091 Uiso calc R 1 . .
H H27C 0.3133 0.5936 0.0571 0.091 Uiso calc R 1 . .
C C28 0.32146(5) 0.5770(3) 0.17989(6) 0.0888(18) Uani d U 1 . .
H H28A 0.326 0.6486 0.1923 0.133 Uiso calc R 1 . .
H H28B 0.3558 0.5524 0.1808 0.133 Uiso calc R 1 . .
H H28C 0.3155 0.5388 0.2133 0.133 Uiso calc R 1 . .
O O1 -0.04464(5) 0.55172(8) -0.05463(5) 0.0269(7) Uani d R 1 . .
O O2 -0.05460(5) 0.71046(8) -0.03660(5) 0.0377(8) Uani d R 1 . .
O O3 0.12299(5) 0.60754(8) 0.16613(5) 0.0373(8) Uani d R 1 . .
O O4 0.06764(5) 0.64347(8) 0.20745(5) 0.0274(7) Uani d R 1 . .
O O5 -0.04274(5) 0.49474(8) 0.09047(5) 0.0300(7) Uani d R 1 . .
O O6 -0.04984(5) 0.54025(8) 0.18157(5) 0.0308(7) Uani d R 1 . .
O O7 0.05657(6) 0.79695(8) 0.09701(6) 0.0436(8) Uani d R 1 . .
O O8 0.05980(7) 0.94366(10) 0.14432(6) 0.0614(11) Uani d R 1 . .
H H8 0.047 0.9095 0.1651 0.092 Uiso calc R 1 . .
O O9 0.04101(12) 0.7123(2) 0.39039(13) 0.0267(7) Uani d . 1 . .
O O10 0.09496(12) 0.7580(2) 0.34750(14) 0.0346(7) Uani d . 1 . .
O O11 0.01961(18) 0.8663(3) 0.21749(16) 0.0572(11) Uani d . 1 A .
O O12 0.06990(13) 0.6425(2) 0.01076(14) 0.0308(7) Uani d . 1 . .
H H12B 0.0647 0.5984 -0.0204 0.046 Uiso d R 1 A .
H H12A 0.1069 0.6537 0.0307 0.046 Uiso d R 1 . .
O O13 0.20684(18) 0.5399(3) 0.1494(2) 0.0669(12) Uani d . 1 . .
H H13 0.1862 0.5724 0.1607 0.1 Uiso calc R 1 . .
O O14 0.18741(16) 0.6643(3) 0.0730(2) 0.0581(10) Uani d . 1 . .

loop_
_atom_site_aniso_label
_atom_site_aniso_U_11
_atom_site_aniso_U_22
_atom_site_aniso_U_33
_atom_site_aniso_U_12
_atom_site_aniso_U_13
_atom_site_aniso_U_23
Ce1 0.02458(15) 0.02726(15) 0.01829(14) -0.00191(10) 0.01352(11) -0.00144(9)
Ce2 0.0293(2) 0.02379(19) 0.01613(17) 0 0.01335(15) 0
C1 0.035(3) 0.036(3) 0.022(2) 0.011(2) 0.017(2) 0.0048(19)
C2 0.076(4) 0.048(3) 0.023(3) 0.026(3) 0.018(3) 0.007(2)
C3 0.050(4) 0.126(6) 0.041(3) 0.008(4) 0.007(3) 0.033(4)
C4 0.079(5) 0.205(9) 0.051(4) 0.057(6) 0.051(4) 0.066(5)
C5 0.031(3) 0.039(3) 0.024(2) -0.006(2) 0.015(2) 0.0000(19)
C6 0.030(3) 0.060(3) 0.025(2) -0.004(2) 0.014(2) -0.005(2)
C7 0.051(3) 0.063(4) 0.045(3) -0.021(3) 0.020(3) -0.009(3)
C8 0.029(3) 0.092(5) 0.035(3) -0.001(3) 0.012(2) -0.003(3)
C9 0.033(2) 0.024(2) 0.023(2) 0.0030(19) 0.0150(19) 0.0021(18)
C10 0.040(3) 0.037(3) 0.033(2) -0.014(2) 0.027(2) -0.012(2)
C11 0.085(5) 0.036(3) 0.078(4) -0.014(3) 0.062(4) -0.008(3)
C12 0.048(3) 0.058(3) 0.050(3) -0.014(3) 0.036(3) -0.014(3)
C13 0.094(4) 0.072(3) 0.073(3) -0.035(3) 0.066(3) -0.024(3)
C14 0.106(3) 0.099(3) 0.086(3) -0.045(3) 0.072(3) -0.017(3)
C15 0.111(4) 0.184(5) 0.119(4) -0.064(4) 0.065(4) 0.003(4)
C16 0.142(5) 0.122(5) 0.091(4) -0.042(4) 0.074(4) -0.014(4)
C17 0.026(2) 0.025(2) 0.027(2) -0.0004(18) 0.0153(19) -0.0030(18)
C18 0.030(2) 0.046(3) 0.025(2) -0.008(2) 0.016(2) -0.008(2)
C19 0.038(3) 0.071(4) 0.033(3) 0.008(3) 0.007(2) 0.008(3)
C20 0.046(3) 0.071(4) 0.041(3) -0.026(3) 0.024(3) -0.020(3)
C21 0.080(6) 0.024(4) 0.033(4) 0 -0.001(4) 0
C22 0.110(11) 0.028(6) 0.052(10) 0.006(8) 0.035(11) 0.002(5)
C23 0.078(9) 0.046(7) 0.060(7) -0.015(6) 0.034(7) -0.007(6)
C24 0.096(11) 0.047(8) 0.089(11) -0.004(8) 0.059(9) -0.009(8)
C25 0.042(2) 0.079(3) 0.052(3) -0.007(2) 0.032(2) -0.008(2)
C26 0.043(2) 0.086(3) 0.061(2) -0.005(2) 0.0334(19) -0.008(2)
C27 0.046(3) 0.082(4) 0.068(3) -0.002(3) 0.039(2) -0.004(3)
C28 0.052(3) 0.131(5) 0.073(3) -0.007(3) 0.024(2) -0.003(3)
O1 0.0232(15) 0.0354(18) 0.0221(14) 0.0054(13) 0.0116(12) 0.0038(13)
O2 0.054(2) 0.0357(19) 0.0288(17) 0.0123(16) 0.0251(16) 0.0037(14)
O3 0.0287(18) 0.060(2) 0.0262(16) -0.0043(15) 0.0163(14) -0.0103(14)
O4 0.0216(16) 0.0425(18) 0.0197(15) -0.0027(13) 0.0116(13) -0.0007(13)
O5 0.0369(18) 0.0345(17) 0.0302(16) -0.0095(14) 0.0256(14) -0.0063(13)
O6 0.0437(19) 0.0308(17) 0.0229(15) -0.0064(14) 0.0205(14) -0.0039(13)
O7 0.055(2) 0.037(2) 0.049(2) -0.0152(17) 0.0343(18) -0.0107(16)
O8 0.109(3) 0.036(2) 0.067(2) -0.020(2) 0.065(3) -0.0052(18)
O9 0.0290(17) 0.0312(17) 0.0215(15) -0.0025(13) 0.0138(13) -0.0016(12)
O10 0.0408(19) 0.046(2) 0.0235(15) -0.0162(15) 0.0207(14) -0.0080(14)
O11 0.099(3) 0.039(2) 0.0290(19) -0.026(2) 0.028(2) -0.0005(15)
O12 0.0330(18) 0.0355(18) 0.0313(16) -0.0075(14) 0.0217(14) -0.0101(13)
O13 0.064(3) 0.087(3) 0.070(3) 0.015(2) 0.049(2) 0.009(2)
O14 0.044(2) 0.072(3) 0.066(3) 0.002(2) 0.033(2) 0.004(2)

loop_
_atom_type_symbol
_atom_type_description
_atom_type_scat_dispersion_real
_atom_type_scat_dispersion_imag
_atom_type_scat_source
C C 0.0033 0.0016 'International Tables Vol C Tables 4.2.6.8 and 6.1.1.4'
H H 0.0000 0.0000 'International Tables Vol C Tables 4.2.6.8 and 6.1.1.4'
O O 0.0106 0.0060 'International Tables Vol C Tables 4.2.6.8 and 6.1.1.4'
Ce Ce -0.2486 2.6331 'International Tables Vol C Tables 4.2.6.8 and 6.1.1.4'

loop_
_geom_angle_atom_site_label_1
_geom_angle_atom_site_label_2
_geom_angle_atom_site_label_3
_geom_angle_site_symmetry_1
_geom_angle_site_symmetry_3
_geom_angle
O9 Ce1 O5 2 . 73.09(7)
O9 Ce1 O12 2 . 142.30(9)
O5 Ce1 O12 . . 140.39(7)
O9 Ce1 O7 2 . 75.62(8)
O5 Ce1 O7 . . 147.2
O12 Ce1 O7 . . 72.34(8)
O9 Ce1 O2 2 . 77.53(7)
O5 Ce1 O2 . . 103.3
O12 Ce1 O2 . . 77.30(8)
O7 Ce1 O2 . . 78.9
O9 Ce1 O1 2 5_565 144.53(8)
O5 Ce1 O1 . 5_565 71.67(6)
O12 Ce1 O1 . 5_565 72.36(8)
O7 Ce1 O1 . 5_565 137.81(6)
O2 Ce1 O1 . 5_565 114.6
O9 Ce1 O3 2 . 114.87(7)
O5 Ce1 O3 . . 112.4
O12 Ce1 O3 . . 73.62(7)
O7 Ce1 O3 . . 72.7
O2 Ce1 O3 . . 144.2
O1 Ce1 O3 5_565 . 75.8
O9 Ce1 O4 2 . 67.67(7)
O5 Ce1 O4 . . 85.0
O12 Ce1 O4 . . 120.25(7)
O7 Ce1 O4 . . 74.3
O2 Ce1 O4 . . 140.1
O1 Ce1 O4 5_565 . 105.1
O3 Ce1 O4 . . 49.6
O9 Ce1 O1 2 . 112.24(7)
O5 Ce1 O1 . . 80.1
O12 Ce1 O1 . . 70.19(7)
O7 Ce1 O1 . . 121.4
O2 Ce1 O1 . . 50.1
O1 Ce1 O1 5_565 . 65.3
O3 Ce1 O1 . . 132.9
O4 Ce1 O1 . . 164.2
O9 Ce1 C1 2 . 96.09(10)
O5 Ce1 C1 . . 93.40(9)
O12 Ce1 C1 . . 70.49(11)
O7 Ce1 C1 . . 99.40(9)
O2 Ce1 C1 . . 24.84(9)
O1 Ce1 C1 5_565 . 89.89(9)
O3 Ce1 C1 . . 143.92(9)
O4 Ce1 C1 . . 163.46(9)
O1 Ce1 C1 . . 25.38(9)
O9 Ce1 C5 2 . 90.46(11)
O5 Ce1 C5 . . 101.76(8)
O12 Ce1 C5 . . 95.97(11)
O7 Ce1 C5 . . 68.80(9)
O2 Ce1 C5 . . 147.48(9)
O1 Ce1 C5 5_565 . 92.79(9)
O3 Ce1 C5 . . 24.91(9)
O4 Ce1 C5 . . 25.04(9)
O1 Ce1 C5 . . 156.46(9)
C1 Ce1 C5 . . 164.68(12)
O6 Ce2 O6 2 . 72.23(5)
O6 Ce2 O4 2 2 81.5
O6 Ce2 O4 . 2 76.2
O6 Ce2 O4 2 . 76.2
O6 Ce2 O4 . . 81.5
O4 Ce2 O4 2 . 152.31(5)
O6 Ce2 O10 2 2 145.24(8)
O6 Ce2 O10 . 2 75.81(8)
O4 Ce2 O10 2 2 77.94(7)
O4 Ce2 O10 . 2 112.31(6)
O6 Ce2 O10 2 . 75.80(8)
O6 Ce2 O10 . . 145.23(8)
O4 Ce2 O10 2 . 112.31(6)
O4 Ce2 O10 . . 77.94(7)
O10 Ce2 O10 2 . 138.21(14)
O6 Ce2 O11 2 2 133.27(7)
O6 Ce2 O11 . 2 141.18(10)
O4 Ce2 O11 2 2 79.72(10)
O4 Ce2 O11 . 2 127.75(10)
O10 Ce2 O11 2 2 69.65(10)
O10 Ce2 O11 . 2 72.61(12)
O6 Ce2 O11 2 . 141.17(10)
O6 Ce2 O11 . . 133.27(7)
O4 Ce2 O11 2 . 127.75(10)
O4 Ce2 O11 . . 79.72(10)
O10 Ce2 O11 2 . 72.61(12)
O10 Ce2 O11 . . 69.65(11)
O11 Ce2 O11 2 . 49.96(18)
O6 Ce2 O9 2 . 66.60(6)
O6 Ce2 O9 . . 125.25(6)
O4 Ce2 O9 2 . 63.65(6)
O4 Ce2 O9 . . 119.82(6)
O10 Ce2 O9 2 . 125.45(8)
O10 Ce2 O9 . . 48.73(8)
O11 Ce2 O9 2 . 66.70(9)
O11 Ce2 O9 . . 101.16(9)
O6 Ce2 O9 2 2 125.25(6)
O6 Ce2 O9 . 2 66.60(6)
O4 Ce2 O9 2 2 119.82(6)
O4 Ce2 O9 . 2 63.65(6)
O10 Ce2 O9 2 2 48.73(8)
O10 Ce2 O9 . 2 125.45(8)
O11 Ce2 O9 2 2 101.16(9)
O11 Ce2 O9 . 2 66.70(9)
O9 Ce2 O9 . 2 167.20(12)
O6 Ce2 C21 2 . 143.89(3)
O6 Ce2 C21 . . 143.89(3)
O4 Ce2 C21 2 . 103.84(3)
O4 Ce2 C21 . . 103.84(3)
O10 Ce2 C21 2 . 69.10(7)
O10 Ce2 C21 . . 69.10(7)
O11 Ce2 C21 2 . 24.98(9)
O11 Ce2 C21 . . 24.98(9)
O9 Ce2 C21 . . 83.60(6)
O9 Ce2 C21 2 . 83.60(6)
O6 Ce2 C17 2 2 139.71(8)
O6 Ce2 C17 . 2 68.72(8)
O4 Ce2 C17 2 2 98.32(8)
O4 Ce2 C17 . 2 88.50(8)
O10 Ce2 C17 2 2 23.90(9)
O10 Ce2 C17 . 2 137.54(10)
O11 Ce2 C17 2 2 85.39(11)
O11 Ce2 C17 . 2 68.39(11)
O9 Ce2 C17 . 2 148.45(9)
O9 Ce2 C17 2 2 24.86(9)
C21 Ce2 C17 . 2 75.67(8)
O2 C1 O1 . . 120.4(3)
O2 C1 C2 . . 119.7(4)
O1 C1 C2 . . 119.9(4)
O2 C1 Ce1 . . 57.69(17)
O1 C1 Ce1 . . 63.10(17)
C2 C1 Ce1 . . 173.1(4)
C3 C2 C4 . . 110.5(5)
C3 C2 C1 . . 111.7(4)
C4 C2 C1 . . 109.5(5)
C3 C2 H2 . . 108.3
C4 C2 H2 . . 108.3
C1 C2 H2 . . 108.3
C2 C3 H3A . . 109.5
C2 C3 H3B . . 109.5
H3A C3 H3B . . 109.5
C2 C3 H3C . . 109.5
H3A C3 H3C . . 109.5
H3B C3 H3C . . 109.5
C2 C4 H4A . . 109.5
C2 C4 H4B . . 109.5
H4A C4 H4B . . 109.5
C2 C4 H4C . . 109.5
H4A C4 H4C . . 109.5
H4B C4 H4C . . 109.5
O4 C5 O3 . . 118.8(3)
O4 C5 C6 . . 120.1(4)
O3 C5 C6 . . 121.0(4)
O4 C5 Ce1 . . 60.41(17)
O3 C5 Ce1 . . 59.61(18)
C6 C5 Ce1 . . 165.9(3)
C5 C6 C8 . . 112.4(4)
C5 C6 C7 . . 108.9(4)
C8 C6 C7 . . 111.8(4)
C5 C6 H6 . . 107.9
C8 C6 H6 . . 107.9
C7 C6 H6 . . 107.9
C6 C7 H7A . . 109.5
C6 C7 H7B . . 109.5
H7A C7 H7B . . 109.5
C6 C7 H7C . . 109.5
H7A C7 H7C . . 109.5
H7B C7 H7C . . 109.5
C6 C8 H8A . . 109.5
C6 C8 H8B . . 109.5
H8A C8 H8B . . 109.5
C6 C8 H8C . . 109.5
H8A C8 H8C . . 109.5
H8B C8 H8C . . 109.5
O6 C9 O5 . . 123.0(3)
O6 C9 C10 . . 119.1(3)
O5 C9 C10 . . 117.9(3)
C9 C10 C11 . . 108.8(4)
C9 C10 C12 . . 112.1(4)
C11 C10 C12 . . 111.0(4)
C9 C10 H10 . . 108.3
C11 C10 H10 . . 108.3
C12 C10 H10 . . 108.3
C10 C11 H11A . . 109.5
C10 C11 H11B . . 109.5
H11A C11 H11B . . 109.5
C10 C11 H11C . . 109.5
H11A C11 H11C . . 109.5
H11B C11 H11C . . 109.5
C10 C12 H12C . . 109.5
C10 C12 H12D . . 109.5
H12C C12 H12D . . 109.5
C10 C12 H12E . . 109.5
H12C C12 H12E . . 109.5
H12D C12 H12E . . 109.5
O7 C13 O8 . . 122.7(5)
O7 C13 C14 . . 124.7(5)
O8 C13 C14 . . 112.6(5)
C16 C14 C15 . . 112.9(7)
C16 C14 C13 . . 113.6(6)
C15 C14 C13 . . 106.7(7)
C16 C14 H14 . . 107.8
C15 C14 H14 . . 107.8
C13 C14 H14 . . 107.8
C14 C15 H15A . . 109.5
C14 C15 H15B . . 109.5
H15A C15 H15B . . 109.5
C14 C15 H15C . . 109.5
H15A C15 H15C . . 109.5
H15B C15 H15C . . 109.5
C14 C16 H16A . . 109.5
C14 C16 H16B . . 109.5
H16A C16 H16B . . 109.5
C14 C16 H16C . . 109.5
H16A C16 H16C . . 109.5
H16B C16 H16C . . 109.5
O10 C17 O9 . . 120.9(4)
O10 C17 C18 . . 120.0(4)
O9 C17 C18 . . 119.0(3)
O10 C17 Ce2 . . 56.0(2)
O9 C17 Ce2 . . 65.0(2)
C18 C17 Ce2 . . 173.6(3)
C17 C18 C20 . . 112.1(4)
C17 C18 C19 . . 108.1(4)
C20 C18 C19 . . 111.0(4)
C17 C18 H18 . . 108.5
C20 C18 H18 . . 108.5
C19 C18 H18 . . 108.5
C18 C19 H19A . . 109.5
C18 C19 H19B . . 109.5
H19A C19 H19B . . 109.5
C18 C19 H19C . . 109.5
H19A C19 H19C . . 109.5
H19B C19 H19C . . 109.5
C18 C20 H20A . . 109.5
C18 C20 H20B . . 109.5
H20A C20 H20B . . 109.5
C18 C20 H20C . . 109.5
H20A C20 H20C . . 109.5
H20B C20 H20C . . 109.5
O11 C21 O11 . 2 121.0(7)
O11 C21 C22 . . 133.8(7)
O11 C21 C22 2 . 104.4(6)
O11 C21 C22 . 2 104.4(6)
O11 C21 C22 2 2 133.8(7)
O11 C21 Ce2 . . 60.5(3)
O11 C21 Ce2 2 . 60.5(3)
C22 C21 Ce2 . . 163.0(4)
C22 C21 Ce2 2 . 163.0(4)
C24 C22 C21 . . 111.2(8)
C24 C22 C23 . . 112.4(12)
C21 C22 C23 . . 109.9(9)
C24 C22 H22 . . 107.7
C21 C22 H22 . . 107.7
C23 C22 H22 . . 107.7
C22 C23 H23A . . 109.5
C22 C23 H23B . . 109.5
H23A C23 H23B . . 109.5
C22 C23 H23C . . 109.5
H23A C23 H23C . . 109.5
H23B C23 H23C . . 109.5
C22 C24 H24A . . 109.5
C22 C24 H24B . . 109.5
H24A C24 H24B . . 109.5
C22 C24 H24C . . 109.5
H24A C24 H24C . . 109.5
H24B C24 H24C . . 109.5
O14 C25 O13 . . 123.2(5)
O14 C25 C26 . . 124.9(5)
O13 C25 C26 . . 111.9(5)
C28 C26 C27 . . 114.6(4)
C28 C26 C25 . . 110.2(4)
C27 C26 C25 . . 111.2(5)
C28 C26 H26 . . 106.8
C27 C26 H26 . . 106.8
C25 C26 H26 . . 106.8
C26 C27 H27A . . 109.5
C26 C27 H27B . . 109.5
H27A C27 H27B . . 109.5
C26 C27 H27C . . 109.5
H27A C27 H27C . . 109.5
H27B C27 H27C . . 109.5
C26 C28 H28A . . 109.5
C26 C28 H28B . . 109.5
H28A C28 H28B . . 109.5
C26 C28 H28C . . 109.5
H28A C28 H28C . . 109.5
H28B C28 H28C . . 109.5
C1 O1 Ce1 . 5_565 150.05(19)
C1 O1 Ce1 . . 91.5(2)
Ce1 O1 Ce1 5_565 . 114.75(4)
C1 O2 Ce1 . . 97.47(19)
C5 O3 Ce1 . . 95.5(2)
C5 O4 Ce2 . . 151.5(2)
C5 O4 Ce1 . . 94.55(19)
Ce2 O4 Ce1 . . 112.80(4)
C9 O5 Ce1 . . 135.4(2)
C9 O6 Ce2 . . 148.7(2)
C13 O7 Ce1 . . 169.9(4)
C13 O8 H8 . . 109.5
C17 O9 Ce1 . 2 153.8(3)
C17 O9 Ce2 . . 90.1(2)
Ce1 O9 Ce2 2 . 111.43(10)
C17 O10 Ce2 . . 100.1(2)
C21 O11 Ce2 . . 94.5(4)
Ce1 O12 H12B . . 117.9
Ce1 O12 H12A . . 125.3
H12B O12 H12A . . 101.6
C25 O13 H13 . . 109.5

loop_
_geom_bond_atom_site_label_1
_geom_bond_atom_site_label_2
_geom_bond_site_symmetry_2
_geom_bond_distance
Ce1 O9 2 2.413(3)
Ce1 O5 . 2.4839(12)
Ce1 O12 . 2.491(3)
Ce1 O7 . 2.5179(11)
Ce1 O2 . 2.5209(11)
Ce1 O1 5_565 2.5228(14)
Ce1 O3 . 2.5863(11)
Ce1 O4 . 2.6035(10)
Ce1 O1 . 2.6382(11)
Ce1 C1 . 2.957(4)
Ce1 C5 . 2.985(4)
Ce2 O6 2 2.4467(11)
Ce2 O6 . 2.4468(11)
Ce2 O4 2 2.5334(11)
Ce2 O4 . 2.5334(10)
Ce2 O10 2 2.563(3)
Ce2 O10 . 2.563(3)
Ce2 O11 2 2.595(3)
Ce2 O11 . 2.595(3)
Ce2 O9 . 2.760(3)
Ce2 O9 2 2.760(3)
Ce2 C21 . 2.972(7)
Ce2 C17 2 3.045(4)
C1 O2 . 1.253(4)
C1 O1 . 1.268(4)
C1 C2 . 1.515(6)
C2 C3 . 1.492(8)
C2 C4 . 1.499(9)
C2 H2 . 1.0
C3 H3A . 0.98
C3 H3B . 0.98
C3 H3C . 0.98
C4 H4A . 0.98
C4 H4B . 0.98
C4 H4C . 0.98
C5 O4 . 1.267(5)
C5 O3 . 1.263(4)
C5 C6 . 1.510(6)
C6 C8 . 1.527(7)
C6 C7 . 1.526(7)
C6 H6 . 1.0
C7 H7A . 0.98
C7 H7B . 0.98
C7 H7C . 0.98
C8 H8A . 0.98
C8 H8B . 0.98
C8 H8C . 0.98
C9 O6 . 1.247(4)
C9 O5 . 1.278(4)
C9 C10 . 1.505(6)
C10 C11 . 1.517(7)
C10 C12 . 1.537(6)
C10 H10 . 1.0
C11 H11A . 0.98
C11 H11B . 0.98
C11 H11C . 0.98
C12 H12C . 0.98
C12 H12D . 0.98
C12 H12E . 0.98
C13 O7 . 1.209(6)
C13 O8 . 1.292(6)
C13 C14 . 1.524(8)
C14 C16 . 1.399(9)
C14 C15 . 1.444(10)
C14 H14 . 1.0
C15 H15A . 0.98
C15 H15B . 0.98
C15 H15C . 0.98
C16 H16A . 0.98
C16 H16B . 0.98
C16 H16C . 0.98
C17 O10 . 1.253(5)
C17 O9 . 1.280(5)
C17 C18 . 1.516(5)
C18 C20 . 1.511(6)
C18 C19 . 1.538(7)
C18 H18 . 1.0
C19 H19A . 0.98
C19 H19B . 0.98
C19 H19C . 0.98
C20 H20A . 0.98
C20 H20B . 0.98
C20 H20C . 0.98
C21 O11 . 1.259(5)
C21 O11 2 1.259(5)
C21 C22 . 1.530(13)
C21 C22 2 1.530(13)
C22 C24 . 1.392(14)
C22 C23 . 1.528(17)
C22 H22 . 1.0
C23 H23A . 0.98
C23 H23B . 0.98
C23 H23C . 0.98
C24 H24A . 0.98
C24 H24B . 0.98
C24 H24C . 0.98
C25 O14 . 1.202(7)
C25 O13 . 1.339(7)
C25 C26 . 1.515(7)
C26 C28 . 1.481(6)
C26 C27 . 1.483(7)
C26 H26 . 1.0
C27 H27A . 0.98
C27 H27B . 0.98
C27 H27C . 0.98
C28 H28A . 0.98
C28 H28B . 0.98
C28 H28C . 0.98
O1 Ce1 5_565 2.5228(12)
O8 H8 . 0.84
O9 Ce1 2 2.413(3)
O12 H12B . 0.865
O12 H12A . 0.8851
O13 H13 . 0.84

loop_
_geom_hbond_atom_site_label_D
_geom_hbond_atom_site_label_H
_geom_hbond_atom_site_label_A
_geom_hbond_site_symmetry_A
_geom_hbond_distance_DH
_geom_hbond_distance_HA
_geom_hbond_distance_DA
_geom_hbond_angle_DHA
O8 H8 O11 . 0.84 1.77 2.591(4) 166.0
O12 H12B O5 5_565 0.87 1.84 2.698(3) 171.7
O12 H12A O14 . 0.89 1.90 2.785(5) 174.5
O13 H13 O3 . 0.84 1.85 2.648(4) 159.3
